data_4030964
loop_
_publ_author_name
'Jha, Mukund'
'Shelke, Ganesh M.'
'Cameron, T. Stanley'
'Kumar, Anil'

_publ_section_title
;
 Access to Substituted Dihydrothiopyrano[2,3-b]indoles via Sequential
 Rearrangements During S-Alkylation and Au-Catalyzed Hydroarylation on
 Indoline-2-thiones.
;
_journal_issue 10
_journal_name_full 'The Journal of organic chemistry'
_journal_page_first 5272
_journal_page_last 5278
_journal_paper_doi 10.1021/jo5025943
_journal_volume 80
_journal_year 2015
_chemical_absolute_configuration 'CHOOSE rm ad rmad syn or unk'
_chemical_formula_moiety 'C20 H18 N S '
_chemical_formula_sum 'C20 H18 N S'
_chemical_formula_weight 304.43
_space_group_IT_number 19
_symmetry_cell_setting orthorhombic
_symmetry_Int_Tables_number 19
_symmetry_space_group_name_Hall 'P 2ac 2ab'
_symmetry_space_group_name_H-M 'P 21 21 21'
_cell_angle_alpha 90.0000
_cell_angle_beta 90.0000
_cell_angle_gamma 90.0000
_cell_formula_units_Z 4
_cell_length_a 8.8800(16)
_cell_length_b 10.855(3)
_cell_length_c 16.771(3)
_cell_measurement_reflns_used 2194
_cell_measurement_temperature 293.0
_cell_measurement_theta_max 31.8
_cell_measurement_theta_min 2.2
_cell_volume 1616.6(6)
_computing_cell_refinement PROCESS
_computing_data_collection PROCESS
_computing_data_reduction CrystalStructure
_computing_publication_material 'CrystalStructure 3.8'
_computing_structure_refinement CRYSTALS
_computing_structure_solution SHELXS97
_diffrn_ambient_temperature 296.1
_diffrn_detector_area_resol_mean 10.00
_diffrn_measured_fraction_theta_full 0.995
_diffrn_measured_fraction_theta_max 0.995
_diffrn_measurement_device_type 'Rigaku RAXIS-UNKNOWN'
_diffrn_measurement_method \w
_diffrn_radiation_type 'Mo K\a'
_diffrn_radiation_wavelength 0.71075
_diffrn_reflns_limit_h_max 11
_diffrn_reflns_limit_h_min 0
_diffrn_reflns_limit_k_max 13
_diffrn_reflns_limit_k_min 0
_diffrn_reflns_limit_l_max 21
_diffrn_reflns_limit_l_min 0
_diffrn_reflns_number 3458
_diffrn_reflns_theta_full 26.84
_diffrn_reflns_theta_max 26.84
_exptl_absorpt_coefficient_mu 0.196
_exptl_absorpt_correction_T_max 0.954
_exptl_absorpt_correction_T_min 0.381
_exptl_absorpt_correction_type multi-scan
_exptl_absorpt_process_details
;
    Higashi, T. (1995). Program for Absorption Correction.
    Rigaku Corporation, Tokyo, Japan.
;
_exptl_crystal_colour faint-yellow
_exptl_crystal_density_diffrn 1.251
_exptl_crystal_density_method 'not measured'
_exptl_crystal_description blobs
_exptl_crystal_F_000 644.00
_exptl_crystal_size_max 0.31
_exptl_crystal_size_mid 0.27
_exptl_crystal_size_min 0.24
_refine_diff_density_max 0.28
_refine_diff_density_min -0.30
_refine_ls_abs_structure_details 'Flack, H. D. (1983), Acta Cryst. A39, 876-881.  1471 Friedel Pairs'
_refine_ls_abs_structure_Flack 0.12100
_refine_ls_extinction_method none
_refine_ls_goodness_of_fit_ref 1.168
_refine_ls_hydrogen_treatment noref
_refine_ls_number_parameters 94
_refine_ls_number_reflns 495
_refine_ls_R_factor_gt 0.0764
_refine_ls_shift/su_max 0.0000
_refine_ls_structure_factor_coef Fsqd
_refine_ls_weighting_details
;
    Chebychev polynomial with 3 parameters (Carruthers & Watkin, 1979)
    21914.0000    30640.1000    9474.9600
;
_refine_ls_weighting_scheme calc
_refine_ls_wR_factor_ref 0.0822
_reflns_number_gt 495
_reflns_number_total 3455
_reflns_threshold_expression F^2^>2.0\s(F^2^)
_cod_data_source_file jo5025943_si_002.cif
_cod_data_source_block '__Compound_k4'
_cod_depositor_comments 'Adding full bibliography for 4030964.cif.'
_cod_original_formula_sum 'C20 H18 N S '
_cod_database_code 4030964

loop_
_symmetry_equiv_pos_site_id
_symmetry_equiv_pos_as_xyz
1 +X,+Y,+Z
2 1/2+X,1/2-Y,-Z
3 -X,1/2+Y,1/2-Z
4 1/2-X,-Y,1/2+Z

loop_
_atom_site_label
_atom_site_type_symbol
_atom_site_fract_x
_atom_site_fract_y
_atom_site_fract_z
_atom_site_U_iso_or_equiv
_atom_site_adp_type
_atom_site_occupancy
_atom_site_symmetry_multiplicity
_atom_site_calc_flag
_atom_site_refinement_flags
S1 S 0.7128(5) 0.7461(4) 0.8806(2) 0.1392(17) Uani 1.00 1 d .
N1 N 0.8567(14) 0.6086(10) 0.7658(8) 0.115(4) Uiso 1.00 1 d .
C1 C 0.532(2) 0.8135(13) 0.8662(11) 0.143(5) Uiso 1.00 1 d .
C2 C 0.466(2) 0.8144(14) 0.7997(12) 0.143(6) Uiso 1.00 1 d .
C3 C 0.4958(18) 0.7686(14) 0.7210(8) 0.119(4) Uiso 1.00 1 d .
C4 C 0.6502(18) 0.6949(13) 0.7217(11) 0.122(5) Uiso 1.00 1 d .
C5 C 0.7280(16) 0.6878(12) 0.7869(10) 0.107(4) Uiso 1.00 1 d .
C6 C 0.8429(19) 0.5751(13) 0.6873(9) 0.108(4) Uiso 1.00 1 d .
C7 C 0.9411(17) 0.4975(14) 0.6437(9) 0.120(5) Uiso 1.00 1 d .
C8 C 0.8896(18) 0.4759(16) 0.5673(10) 0.129(6) Uiso 1.00 1 d .
C9 C 0.765(2) 0.5257(16) 0.5337(10) 0.136(5) Uiso 1.00 1 d .
C10 C 0.6792(18) 0.5992(12) 0.5805(10) 0.117(5) Uiso 1.00 1 d .
C11 C 0.7091(16) 0.6279(11) 0.6568(10) 0.094(4) Uiso 1.00 1 d .
C12 C 0.964(2) 0.5691(16) 0.8269(9) 0.123(5) Uiso 1.00 1 d .
C13 C 1.0587(19) 0.6530(14) 0.8622(10) 0.127(5) Uiso 1.00 1 d .
C14 C 1.157(2) 0.6059(17) 0.9182(10) 0.146(6) Uiso 1.00 1 d .
C15 C 1.1695(19) 0.4875(17) 0.9383(9) 0.139(6) Uiso 1.00 1 d .
C16 C 1.087(2) 0.4071(14) 0.8971(12) 0.148(6) Uiso 1.00 1 d .
C17 C 0.9815(18) 0.4454(15) 0.8412(9) 0.126(5) Uiso 1.00 1 d .
C18 C 0.374(2) 0.6788(15) 0.6962(11) 0.143(6) Uiso 1.00 1 d .
C19 C 0.504(2) 0.8806(14) 0.6631(10) 0.147(6) Uiso 1.00 1 d .
C20 C 0.292(2) 0.6916(16) 0.6323(13) 0.187(7) Uiso 1.00 1 d .
H1 H 0.4858 0.8530 0.9102 0.172 Uiso 1.00 1 c R
H2 H 0.3674 0.8505 0.8021 0.170 Uiso 1.00 1 c R
H3 H 1.0289 0.4625 0.6654 0.140 Uiso 1.00 1 c R
H4 H 0.9519 0.4221 0.5356 0.150 Uiso 1.00 1 c R
H5 H 0.7382 0.5079 0.4803 0.167 Uiso 1.00 1 c R
H6 H 0.5915 0.6325 0.5565 0.138 Uiso 1.00 1 c R
H7 H 1.0563 0.7376 0.8498 0.153 Uiso 1.00 1 c R
H8 H 1.2176 0.6597 0.9479 0.173 Uiso 1.00 1 c R
H9 H 1.2401 0.4592 0.9784 0.170 Uiso 1.00 1 c R
H10 H 1.0948 0.3207 0.9044 0.182 Uiso 1.00 1 c R
H11 H 0.9175 0.3892 0.8134 0.158 Uiso 1.00 1 c R
H12 H 0.3597 0.6075 0.7277 0.174 Uiso 1.00 1 c R
H13 H 0.4071 0.8963 0.6412 0.183 Uiso 1.00 1 c R
H14 H 0.5721 0.8621 0.6205 0.183 Uiso 1.00 1 c R
H15 H 0.5386 0.9507 0.6909 0.183 Uiso 1.00 1 c R
H16 H 0.2011 0.7349 0.6465 0.219 Uiso 1.00 1 c R
H17 H 0.2624 0.6115 0.6130 0.219 Uiso 1.00 1 c R
H18 H 0.3429 0.7343 0.5925 0.219 Uiso 1.00 1 c R

loop_
_atom_site_aniso_label
_atom_site_aniso_U_11
_atom_site_aniso_U_22
_atom_site_aniso_U_33
_atom_site_aniso_U_12
_atom_site_aniso_U_13
_atom_site_aniso_U_23
S1 0.126(3) 0.152(3) 0.139(3) 0.023(3) 0.007(3) -0.017(4)

loop_
_atom_type_symbol
_atom_type_description
_atom_type_scat_dispersion_real
_atom_type_scat_dispersion_imag
_atom_type_scat_source
C C 0.003 0.002
;
International Tables for Crystallography
(1992, Vol. C, Tables 4.2.6.8 and 6.1.1.4)
;
H H 0.000 0.000
;
International Tables for Crystallography
(1992, Vol. C, Table 6.1.1.4)
;
N N 0.006 0.003
;
International Tables for Crystallography
(1992, Vol. C, Tables 4.2.6.8 and 6.1.1.4)
;
S S 0.125 0.123
;
International Tables for Crystallography
(1992, Vol. C, Tables 4.2.6.8 and 6.1.1.4)
;

loop_
_geom_angle_atom_site_label_1
_geom_angle_atom_site_label_2
_geom_angle_atom_site_label_3
_geom_angle
_geom_angle_publ_flag
C(1) S(1) C(5) 95.7(8) yes
C(5) N(1) C(6) 108.4(12) yes
C(5) N(1) C(12) 120.5(13) yes
C(6) N(1) C(12) 130.8(13) yes
S(1) C(1) C(2) 122.7(15) yes
C(1) C(2) C(3) 136.8(17) yes
C(2) C(3) C(4) 109.0(13) yes
C(2) C(3) C(18) 110.2(14) yes
C(2) C(3) C(19) 108.1(13) yes
C(4) C(3) C(18) 107.2(12) yes
C(4) C(3) C(19) 111.0(13) yes
C(18) C(3) C(19) 111.3(13) yes
C(3) C(4) C(5) 119.8(14) yes
C(3) C(4) C(11) 125.1(14) yes
C(5) C(4) C(11) 115.0(14) yes
S(1) C(5) N(1) 120.1(11) yes
S(1) C(5) C(4) 135.7(12) yes
N(1) C(5) C(4) 104.2(13) yes
N(1) C(6) C(7) 126.7(14) yes
N(1) C(6) C(11) 108.3(13) yes
C(7) C(6) C(11) 124.9(14) yes
C(6) C(7) C(8) 112.1(14) yes
C(7) C(8) C(9) 126.1(15) yes
C(8) C(9) C(10) 116.9(16) yes
C(9) C(10) C(11) 125.3(15) yes
C(4) C(11) C(6) 104.0(14) yes
C(4) C(11) C(10) 141.4(15) yes
C(6) C(11) C(10) 114.6(13) yes
N(1) C(12) C(13) 120.4(14) yes
N(1) C(12) C(17) 119.0(14) yes
C(13) C(12) C(17) 120.1(15) yes
C(12) C(13) C(14) 115.8(15) yes
C(13) C(14) C(15) 125.7(17) yes
C(14) C(15) C(16) 116.9(16) yes
C(15) C(16) C(17) 121.7(15) yes
C(12) C(17) C(16) 119.3(15) yes
C(3) C(18) C(20) 123.7(16) yes
S(1) C(1) H(1) 118.0 no
C(2) C(1) H(1) 119.3 no
C(1) C(2) H(2) 112.7 no
C(3) C(2) H(2) 110.3 no
C(6) C(7) H(3) 123.5 no
C(8) C(7) H(3) 124.3 no
C(7) C(8) H(4) 115.2 no
C(9) C(8) H(4) 118.7 no
C(8) C(9) H(5) 121.1 no
C(10) C(9) H(5) 122.0 no
C(9) C(10) H(6) 116.2 no
C(11) C(10) H(6) 118.5 no
C(12) C(13) H(7) 122.5 no
C(14) C(13) H(7) 121.8 no
C(13) C(14) H(8) 119.6 no
C(15) C(14) H(8) 114.6 no
C(14) C(15) H(9) 122.4 no
C(16) C(15) H(9) 120.6 no
C(15) C(16) H(10) 122.5 no
C(17) C(16) H(10) 115.9 no
C(12) C(17) H(11) 118.1 no
C(16) C(17) H(11) 122.5 no
C(3) C(18) H(12) 117.8 no
C(20) C(18) H(12) 118.3 no
C(3) C(19) H(13) 109.9 no
C(3) C(19) H(14) 109.3 no
C(3) C(19) H(15) 109.7 no
H(13) C(19) H(14) 108.7 no
H(13) C(19) H(15) 110.1 no
H(14) C(19) H(15) 109.2 no
C(18) C(20) H(16) 108.3 no
C(18) C(20) H(17) 109.3 no
C(18) C(20) H(18) 112.0 no
H(16) C(20) H(17) 107.2 no
H(16) C(20) H(18) 109.9 no
H(17) C(20) H(18) 109.9 no

loop_
_geom_bond_atom_site_label_1
_geom_bond_atom_site_label_2
_geom_bond_distance
_geom_bond_publ_flag
S(1) C(1) 1.78(2) yes
S(1) C(5) 1.699(16) yes
N(1) C(5) 1.473(19) yes
N(1) C(6) 1.37(2) yes
N(1) C(12) 1.46(2) yes
C(1) C(2) 1.26(2) yes
C(2) C(3) 1.43(2) yes
C(3) C(4) 1.59(2) yes
C(3) C(18) 1.52(2) yes
C(3) C(19) 1.56(2) yes
C(4) C(5) 1.30(2) yes
C(4) C(11) 1.41(2) yes
C(6) C(7) 1.42(2) yes
C(6) C(11) 1.41(2) yes
C(7) C(8) 1.38(2) yes
C(8) C(9) 1.36(2) yes
C(9) C(10) 1.35(2) yes
C(10) C(11) 1.34(2) yes
C(12) C(13) 1.38(2) yes
C(12) C(17) 1.37(2) yes
C(13) C(14) 1.38(2) yes
C(14) C(15) 1.33(2) yes
C(15) C(16) 1.34(2) yes
C(16) C(17) 1.39(2) yes
C(18) C(20) 1.30(2) yes
C(1) H(1) 0.947 no
C(2) H(2) 0.964 no
C(7) H(3) 0.940 no
C(8) H(4) 0.964 no
C(9) H(5) 0.946 no
C(10) H(6) 0.948 no
C(13) H(7) 0.942 no
C(14) H(8) 0.940 no
C(15) H(9) 0.969 no
C(16) H(10) 0.949 no
C(17) H(11) 0.955 no
C(18) H(12) 0.944 no
C(19) H(13) 0.950 no
C(19) H(14) 0.959 no
C(19) H(15) 0.943 no
C(20) H(16) 0.964 no
C(20) H(17) 0.964 no
C(20) H(18) 0.931 no

loop_
_geom_contact_atom_site_label_1
_geom_contact_atom_site_label_2
_geom_contact_distance
_geom_contact_site_symmetry_2
C(15) C(19) 3.56(2) 3_746
C(19) C(15) 3.56(2) 3_756
S(1) H(3) 3.372 3_756
S(1) H(4) 3.498 4_665
S(1) H(5) 3.254 4_665
S(1) H(8) 3.052 2_467
C(1) H(8) 3.528 1_455
C(1) H(8) 3.539 2_467
C(2) H(12) 3.566 3_656
C(4) H(10) 3.386 3_756
C(4) H(15) 3.463 3_646
C(5) H(13) 3.592 3_646
C(5) H(15) 3.517 3_646
C(6) H(2) 3.076 3_646
C(6) H(10) 3.127 3_756
C(7) H(2) 3.297 3_646
C(7) H(7) 2.823 3_746
C(7) H(16) 3.461 1_655
C(7) H(17) 3.153 1_655
C(8) H(2) 3.443 3_646
C(8) H(7) 2.975 3_746
C(8) H(8) 3.570 3_746
C(9) H(1) 3.058 3_646
C(9) H(2) 3.546 3_646
C(9) H(10) 3.590 3_756
C(9) H(13) 3.304 2_566
C(9) H(18) 3.427 2_566
C(10) H(1) 3.052 3_646
C(10) H(2) 3.367 3_646
C(10) H(10) 3.142 3_756
C(11) H(2) 3.162 3_646
C(11) H(10) 2.910 3_756
C(12) H(5) 3.245 4_665
C(13) H(3) 3.479 3_756
C(13) H(4) 3.388 3_756
C(13) H(12) 3.533 1_655
C(14) H(1) 3.285 2_567
C(15) H(1) 3.481 2_567
C(15) H(6) 3.317 4_665
C(15) H(14) 2.844 3_746
C(15) H(15) 3.401 3_746
C(15) H(17) 3.180 4_665
C(15) H(18) 3.535 4_665
C(16) H(5) 3.334 4_665
C(16) H(6) 3.136 4_665
C(16) H(14) 3.084 3_746
C(16) H(16) 3.248 3_646
C(17) H(5) 3.083 4_665
C(17) H(13) 3.504 3_646
C(17) H(16) 2.809 3_646
C(18) H(11) 3.453 3_656
C(18) H(15) 3.213 3_646
C(19) H(5) 3.579 2_466
C(19) H(9) 3.396 3_756
C(19) H(12) 3.300 3_656
C(20) H(3) 3.457 1_455
C(20) H(9) 3.070 4_664
C(20) H(11) 2.981 3_656
H(1) C(9) 3.058 3_656
H(1) C(10) 3.052 3_656
H(1) C(14) 3.285 2_467
H(1) C(15) 3.481 2_467
H(1) H(5) 3.187 3_656
H(1) H(6) 3.161 3_656
H(1) H(8) 3.236 1_455
H(1) H(8) 3.149 2_467
H(1) H(9) 3.570 2_467
H(2) C(6) 3.076 3_656
H(2) C(7) 3.297 3_656
H(2) C(8) 3.443 3_656
H(2) C(9) 3.546 3_656
H(2) C(10) 3.367 3_656
H(2) C(11) 3.162 3_656
H(2) H(7) 3.126 1_455
H(2) H(8) 3.470 1_455
H(2) H(11) 3.215 3_656
H(3) S(1) 3.372 3_746
H(3) C(13) 3.479 3_746
H(3) C(20) 3.457 1_655
H(3) H(7) 2.568 3_746
H(3) H(12) 3.493 1_655
H(3) H(16) 3.344 1_655
H(3) H(17) 2.772 1_655
H(4) S(1) 3.498 4_664
H(4) C(13) 3.388 3_746
H(4) H(7) 2.777 3_746
H(4) H(8) 3.233 3_746
H(4) H(8) 3.401 4_764
H(4) H(9) 3.172 4_764
H(4) H(13) 3.583 2_566
H(5) S(1) 3.254 4_664
H(5) C(12) 3.245 4_664
H(5) C(16) 3.334 4_664
H(5) C(17) 3.083 4_664
H(5) C(19) 3.579 2_566
H(5) H(1) 3.187 3_646
H(5) H(11) 3.315 4_664
H(5) H(13) 2.735 2_566
H(5) H(16) 3.524 2_566
H(5) H(18) 3.191 2_566
H(6) C(15) 3.317 4_664
H(6) C(16) 3.136 4_664
H(6) H(1) 3.161 3_646
H(6) H(9) 3.373 4_664
H(6) H(10) 3.515 3_756
H(6) H(10) 3.083 4_664
H(7) C(7) 2.823 3_756
H(7) C(8) 2.975 3_756
H(7) H(2) 3.126 1_655
H(7) H(3) 2.568 3_756
H(7) H(4) 2.777 3_756
H(7) H(11) 3.202 3_756
H(8) S(1) 3.052 2_567
H(8) C(1) 3.528 1_655
H(8) C(1) 3.539 2_567
H(8) C(8) 3.570 3_756
H(8) H(1) 3.236 1_655
H(8) H(1) 3.149 2_567
H(8) H(2) 3.470 1_655
H(8) H(4) 3.233 3_756
H(8) H(4) 3.401 4_765
H(9) C(19) 3.396 3_746
H(9) C(20) 3.070 4_665
H(9) H(1) 3.570 2_567
H(9) H(4) 3.172 4_765
H(9) H(6) 3.373 4_665
H(9) H(14) 2.577 3_746
H(9) H(15) 3.454 3_746
H(9) H(16) 3.558 4_665
H(9) H(17) 2.385 4_665
H(9) H(18) 2.935 4_665
H(10) C(4) 3.386 3_746
H(10) C(6) 3.127 3_746
H(10) C(9) 3.590 3_746
H(10) C(10) 3.142 3_746
H(10) C(11) 2.910 3_746
H(10) H(6) 3.515 3_746
H(10) H(6) 3.083 4_665
H(10) H(14) 3.021 3_746
H(10) H(16) 2.915 3_646
H(10) H(18) 3.257 4_665
H(11) C(18) 3.453 3_646
H(11) C(20) 2.981 3_646
H(11) H(2) 3.215 3_646
H(11) H(5) 3.315 4_665
H(11) H(7) 3.202 3_746
H(11) H(13) 2.982 3_646
H(11) H(16) 2.089 3_646
H(11) H(18) 3.266 3_646
H(12) C(2) 3.566 3_646
H(12) C(13) 3.533 1_455
H(12) C(19) 3.300 3_646
H(12) H(3) 3.493 1_455
H(12) H(15) 2.363 3_646
H(13) C(5) 3.592 3_656
H(13) C(9) 3.304 2_466
H(13) C(17) 3.504 3_656
H(13) H(4) 3.583 2_466
H(13) H(5) 2.735 2_466
H(13) H(11) 2.982 3_656
H(14) C(15) 2.844 3_756
H(14) C(16) 3.084 3_756
H(14) H(9) 2.577 3_756
H(14) H(10) 3.021 3_756
H(15) C(4) 3.463 3_656
H(15) C(5) 3.517 3_656
H(15) C(15) 3.401 3_756
H(15) C(18) 3.213 3_656
H(15) H(9) 3.454 3_756
H(15) H(12) 2.363 3_656
H(16) C(7) 3.461 1_455
H(16) C(16) 3.248 3_656
H(16) C(17) 2.809 3_656
H(16) H(3) 3.344 1_455
H(16) H(5) 3.524 2_466
H(16) H(9) 3.558 4_664
H(16) H(10) 2.915 3_656
H(16) H(11) 2.089 3_656
H(17) C(7) 3.153 1_455
H(17) C(15) 3.180 4_664
H(17) H(3) 2.772 1_455
H(17) H(9) 2.385 4_664
H(18) C(9) 3.427 2_466
H(18) C(15) 3.535 4_664
H(18) H(5) 3.191 2_466
H(18) H(9) 2.935 4_664
H(18) H(10) 3.257 4_664
H(18) H(11) 3.266 3_656

loop_
_geom_torsion_atom_site_label_1
_geom_torsion_atom_site_label_2
_geom_torsion_atom_site_label_3
_geom_torsion_atom_site_label_4
_geom_torsion
C(1) S(1) C(5) N(1) -174.2(11)
C(1) S(1) C(5) C(4) 6.4(18)
C(5) S(1) C(1) C(2) -5.3(16)
C(5) N(1) C(6) C(7) -178.7(14)
C(5) N(1) C(6) C(11) -0.9(15)
C(6) N(1) C(5) S(1) -179.5(10)
C(6) N(1) C(5) C(4) 0.1(14)
C(5) N(1) C(12) C(13) -69(2)
C(5) N(1) C(12) C(17) 119.6(16)
C(12) N(1) C(5) S(1) 6.3(18)
C(12) N(1) C(5) C(4) -174.1(13)
C(6) N(1) C(12) C(13) 118.7(18)
C(6) N(1) C(12) C(17) -53(2)
C(12) N(1) C(6) C(7) -5(2)
C(12) N(1) C(6) C(11) 172.5(14)
S(1) C(1) C(2) C(3) 2(3)
C(1) C(2) C(3) C(4) 2(2)
C(1) C(2) C(3) C(18) 120(2)
C(1) C(2) C(3) C(19) -119(2)
C(2) C(3) C(4) C(5) -2(2)
C(2) C(3) C(4) C(11) 174.2(14)
C(2) C(3) C(18) C(20) 123(2)
C(4) C(3) C(18) C(20) -118(2)
C(18) C(3) C(4) C(5) -121.0(16)
C(18) C(3) C(4) C(11) 55.0(19)
C(19) C(3) C(4) C(5) 117.2(16)
C(19) C(3) C(4) C(11) -66.8(18)
C(19) C(3) C(18) C(20) 3(2)
C(3) C(4) C(5) S(1) -3(2)
C(3) C(4) C(5) N(1) 177.2(12)
C(3) C(4) C(11) C(6) -177.5(13)
C(3) C(4) C(11) C(10) 2(3)
C(5) C(4) C(11) C(6) -1.3(18)
C(5) C(4) C(11) C(10) 177.8(18)
C(11) C(4) C(5) S(1) -179.8(11)
C(11) C(4) C(5) N(1) 0.8(17)
N(1) C(6) C(7) C(8) 176.1(14)
N(1) C(6) C(11) C(4) 1.3(15)
N(1) C(6) C(11) C(10) -178.2(12)
C(7) C(6) C(11) C(4) 179.2(14)
C(7) C(6) C(11) C(10) -0.2(17)
C(11) C(6) C(7) C(8) -1(2)
C(6) C(7) C(8) C(9) 3(2)
C(7) C(8) C(9) C(10) -3(2)
C(8) C(9) C(10) C(11) 1(2)
C(9) C(10) C(11) C(4) -178.5(18)
C(9) C(10) C(11) C(6) 0.6(19)
N(1) C(12) C(13) C(14) -179.0(15)
N(1) C(12) C(17) C(16) 177.8(15)
C(13) C(12) C(17) C(16) 6(2)
C(17) C(12) C(13) C(14) -7(2)
C(12) C(13) C(14) C(15) 2(2)
C(13) C(14) C(15) C(16) 4(2)
C(14) C(15) C(16) C(17) -6(2)
C(15) C(16) C(17) C(12) 1(2)
